data_7242637
loop_
_publ_author_name
'Gerasimova, Daria P.'
'Saifina, Alina F.'
'Zakharychev, Dmitry V.'
'Fayzullin, Robert R.'
'Kurbangalieva, Almira R.'
'Lodochnikova, Olga A.'

_publ_section_title
;
 The second example of doubly enantiophobic behavior during
 crystallization: a detailed crystallographic, thermochemical and
 spectroscopic study
;
_journal_issue 21
_journal_name_full CrystEngComm
_journal_page_first 3907
_journal_page_last 3918
_journal_paper_doi 10.1039/D1CE00227A
_journal_volume 23
_journal_year 2021
_chemical_absolute_configuration ad
_chemical_formula_moiety 'C17 H13 Cl2 N O2 S'
_chemical_formula_sum 'C17 H13 Cl2 N O2 S'
_chemical_formula_weight 366.24
_chemical_melting_point 437.3
_space_group_crystal_system hexagonal
_space_group_IT_number 169
_space_group_name_Hall 'P 61'
_space_group_name_H-M_alt 'P 61'
_atom_sites_solution_hydrogens mixed
_audit_creation_method SHELXL-2018/3
_audit_update_record
;
2021-02-11 deposited with the CCDC.	2021-04-12 downloaded from the CCDC.
;
_cell_angle_alpha 90
_cell_angle_beta 90
_cell_angle_gamma 120
_cell_formula_units_Z 6
_cell_length_a 9.6734(7)
_cell_length_b 9.6734(7)
_cell_length_c 31.308(4)
_cell_measurement_reflns_used 1682
_cell_measurement_temperature 293(2)
_cell_measurement_theta_max 13.35
_cell_measurement_theta_min 2.43
_cell_volume 2537.1(4)
_computing_cell_refinement 'APEX3 v2019.11-0 (Bruker AXS)'
_computing_data_collection 'APEX3 v2019.11-0 (Bruker AXS)'
_computing_data_reduction 'APEX3 v2019.11-0 (Bruker AXS)'
_computing_molecular_graphics
;
WinGX (Farrugia, 2012); ORTEP-3 (Farrugia, 2012); PLATON (Spek, 2009);
Olex2 (Dolomanov et al., 2009); Mercury (Macrae, 2020)
;
_computing_publication_material
;
WinGX (Farrugia, 2012); PLATON (Spek, 2009);
Olex2 (Dolomanov et al., 2009); enCIFer (Allen, 2004)
;
_computing_structure_refinement 'SHELXL-2018/3 (Sheldrick, 2015)'
_computing_structure_solution 'SHELXT-2018/2 (Sheldrick, 2015)'
_diffrn_ambient_temperature 293(2)
_diffrn_measured_fraction_theta_full 0.999
_diffrn_measured_fraction_theta_max 0.999
_diffrn_measurement_device_type 'Bruker KAPPA APEX II'
_diffrn_measurement_method '\w and \f scans'
_diffrn_radiation_probe x-ray
_diffrn_radiation_type MoK\a
_diffrn_radiation_wavelength 0.71073
_diffrn_reflns_av_R_equivalents 0.2486
_diffrn_reflns_av_unetI/netI 0.1383
_diffrn_reflns_Laue_measured_fraction_full 0.999
_diffrn_reflns_Laue_measured_fraction_max 0.999
_diffrn_reflns_limit_h_max 11
_diffrn_reflns_limit_h_min -11
_diffrn_reflns_limit_k_max 11
_diffrn_reflns_limit_k_min -11
_diffrn_reflns_limit_l_max 36
_diffrn_reflns_limit_l_min -35
_diffrn_reflns_number 41369
_diffrn_reflns_point_group_measured_fraction_full 0.997
_diffrn_reflns_point_group_measured_fraction_max 0.997
_diffrn_reflns_theta_full 24.405
_diffrn_reflns_theta_max 24.405
_diffrn_reflns_theta_min 2.517
_diffrn_source 'sealed x-ray tube'
_exptl_absorpt_coefficient_mu 0.515
_exptl_absorpt_correction_T_max 0.9281
_exptl_absorpt_correction_T_min 0.7174
_exptl_absorpt_correction_type numerical
_exptl_absorpt_process_details
;
SADABS-2016/2 (Stalke et al., 2015)

 Equivalent reflections defined by point group 6 for scaling and error model
 Restraint esd for equal adjacent scale factors =  0.0050
 Maximum odd and even orders for spherical harmonics =   3   6
 wR2(int) =  0.0854 (selected reflections only, after parameter refinement)
 Estimated minimum and maximum transmission:  0.7174  0.9281
 Additional spherical absorption correction applied with mu*r =  0.0500
 Lambda/2 correction factor = 0.00150
;
_exptl_crystal_colour colorless
_exptl_crystal_density_diffrn 1.438
_exptl_crystal_description plate
_exptl_crystal_F_000 1128
_exptl_crystal_recrystallization_method 'by slow cooling of the melt'
_exptl_crystal_size_max 0.586
_exptl_crystal_size_mid 0.186
_exptl_crystal_size_min 0.058
_refine_diff_density_max 0.205
_refine_diff_density_min -0.262
_refine_diff_density_rms 0.054
_refine_ls_abs_structure_details
;
 Flack x determined using 379 quotients [(I+)-(I-)]/[(I+)+(I-)]
 (Parsons, Flack and Wagner, Acta Cryst. B69 (2013) 249-259).
;
_refine_ls_abs_structure_Flack 0.06(8)
_refine_ls_extinction_method none
_refine_ls_goodness_of_fit_ref 1.078
_refine_ls_hydrogen_treatment mixed
_refine_ls_matrix_type full
_refine_ls_number_parameters 267
_refine_ls_number_reflns 2784
_refine_ls_number_restraints 304
_refine_ls_restrained_S_all 1.038
_refine_ls_R_factor_all 0.2147
_refine_ls_R_factor_gt 0.0650
_refine_ls_shift/su_max 0.000
_refine_ls_shift/su_mean 0.000
_refine_ls_structure_factor_coef Fsqd
_refine_ls_weighting_details 'w=1/[\s^2^(Fo^2^)+(0.0462P)^2^] where P=(Fo^2^+2Fc^2^)/3'
_refine_ls_weighting_scheme calc
_refine_ls_wR_factor_gt 0.1035
_refine_ls_wR_factor_ref 0.1458
_reflns_Friedel_coverage 0.956
_reflns_Friedel_fraction_full 0.996
_reflns_Friedel_fraction_max 0.996
_reflns_number_gt 1104
_reflns_number_total 2784
_reflns_threshold_expression 'I > 2\s(I)'
_cod_data_source_file d1ce00227a1.cif
_cod_data_source_block dasha4
_cod_depositor_comments 'Adding full bibliography for 7242637--7242638.cif.'
_cod_original_cell_volume 2537.1(5)
_cod_database_code 7242637
_shelx_shelxl_version_number 2018/3
_shelx_space_group_comment
;
The symmetry employed for this shelxl refinement is uniquely defined
by the following loop, which should always be used as a source of
symmetry information in preference to the above space-group names.
They are only intended as comments.
;
_shelx_estimated_absorpt_t_min 0.752
_shelx_estimated_absorpt_t_max 0.971

loop_
_space_group_symop_operation_xyz
'x, y, z'
'-y, x-y, z+1/3'
'-x+y, -x, z+2/3'
'-x, -y, z+1/2'
'y, -x+y, z+5/6'
'x-y, x, z+1/6'

loop_
_atom_site_label
_atom_site_type_symbol
_atom_site_fract_x
_atom_site_fract_y
_atom_site_fract_z
_atom_site_U_iso_or_equiv
_atom_site_adp_type
_atom_site_occupancy
_atom_site_site_symmetry_order
_atom_site_calc_flag
_atom_site_refinement_flags_posn
_atom_site_refinement_flags_adp
_atom_site_refinement_flags_occupancy
_atom_site_disorder_assembly
_atom_site_disorder_group
Cl1 Cl 0.4175(5) 0.1585(5) 0.62184(11) 0.1054(13) Uani 1 1 d . . . . .
Cl2 Cl 0.7899(8) 0.2594(6) 0.34437(13) 0.158(2) Uani 1 1 d . . . . .
S1 S 0.5470(5) 0.3227(5) 0.52385(11) 0.1085(15) Uani 1 1 d . . . . .
O2 O 0.7030(10) 0.1189(11) 0.6552(3) 0.093(3) Uani 1 1 d . . . . .
O5 O 0.9172(13) 0.4392(12) 0.5442(3) 0.084(3) Uani 1 1 d D . . . .
H5 H 0.982(9) 0.444(11) 0.527(2) 0.05(4) Uiso 1 1 d D . . . .
C2 C 0.713(2) 0.1772(16) 0.6195(5) 0.084(4) Uani 1 1 d . . . . .
C3 C 0.5943(15) 0.2040(14) 0.5968(5) 0.069(3) Uani 1 1 d . . . . .
C4 C 0.6418(16) 0.2598(15) 0.5592(4) 0.072(4) Uani 1 1 d . . . . .
C5 C 0.8052(17) 0.2809(16) 0.5514(4) 0.072(4) Uani 1 1 d . . . . .
H50 H 0.802808 0.213661 0.527714 0.086 Uiso 1 1 calc R U . . .
N1 N 0.8349(13) 0.2254(11) 0.5921(3) 0.066(3) Uani 1 1 d D . . . .
C6 C 0.9787(14) 0.2238(14) 0.6014(3) 0.072(3) Uani 1 1 d D U . . .
H6AA H 0.990914 0.224387 0.632194 0.086 Uiso 0.59(2) 1 calc R U P A 1
H6AB H 1.068417 0.320907 0.590338 0.086 Uiso 0.59(2) 1 calc R U P A 1
H6BC H 0.993082 0.227319 0.632153 0.086 Uiso 0.41(2) 1 calc R U P A 2
H6BD H 1.068539 0.318654 0.589428 0.086 Uiso 0.41(2) 1 calc R U P A 2
C7A C 0.985(2) 0.0815(19) 0.5831(6) 0.068(4) Uani 0.59(2) 1 d D U P A 1
C8A C 0.872(3) -0.074(2) 0.5941(8) 0.096(6) Uani 0.59(2) 1 d D U P A 1
H8A H 0.787913 -0.090879 0.612106 0.115 Uiso 0.59(2) 1 calc R U P A 1
C9A C 0.881(3) -0.205(2) 0.5784(8) 0.098(6) Uani 0.59(2) 1 d D U P A 1
H9A H 0.804563 -0.309011 0.585130 0.118 Uiso 0.59(2) 1 calc R U P A 1
C10A C 1.006(4) -0.171(3) 0.5533(9) 0.097(6) Uani 0.59(2) 1 d D U P A 1
H10A H 1.019057 -0.255726 0.544228 0.117 Uiso 0.59(2) 1 calc R U P A 1
C11A C 1.115(3) -0.023(3) 0.5405(7) 0.083(5) Uani 0.59(2) 1 d D U P A 1
H11A H 1.195656 -0.008184 0.521701 0.100 Uiso 0.59(2) 1 calc R U P A 1
C12A C 1.105(3) 0.107(2) 0.5558(7) 0.071(5) Uani 0.59(2) 1 d D U P A 1
H12A H 1.180183 0.210164 0.547400 0.086 Uiso 0.59(2) 1 calc R U P A 1
C7B C 0.9779(14) 0.075(2) 0.5836(7) 0.075(5) Uani 0.41(2) 1 d D U P A 2
C8B C 0.935(4) -0.058(3) 0.6093(7) 0.086(6) Uani 0.41(2) 1 d D U P A 2
H8B H 0.907011 -0.057129 0.637647 0.104 Uiso 0.41(2) 1 calc R U P A 2
C9B C 0.934(4) -0.193(3) 0.5926(9) 0.093(7) Uani 0.41(2) 1 d D U P A 2
H9B H 0.907945 -0.281577 0.609733 0.112 Uiso 0.41(2) 1 calc R U P A 2
C10B C 0.972(4) -0.191(3) 0.5514(11) 0.092(7) Uani 0.41(2) 1 d D U P A 2
H10B H 0.964893 -0.283032 0.539938 0.110 Uiso 0.41(2) 1 calc R U P A 2
C11B C 1.019(4) -0.064(4) 0.5254(8) 0.086(6) Uani 0.41(2) 1 d D U P A 2
H11B H 1.046953 -0.066901 0.497142 0.103 Uiso 0.41(2) 1 calc R U P A 2
C12B C 1.024(4) 0.072(3) 0.5424(8) 0.078(6) Uani 0.41(2) 1 d D U P A 2
H12B H 1.058858 0.162295 0.525398 0.094 Uiso 0.41(2) 1 calc R U P A 2
C13 C 0.6194(17) 0.309(2) 0.4732(4) 0.074(4) Uani 1 1 d . . . . .
C14 C 0.5679(15) 0.164(2) 0.4564(5) 0.097(5) Uani 1 1 d . . . . .
H14 H 0.494862 0.074193 0.471384 0.117 Uiso 1 1 calc R U . . .
C15 C 0.621(2) 0.147(2) 0.4172(6) 0.115(5) Uani 1 1 d . . . . .
H15 H 0.588556 0.046500 0.406005 0.138 Uiso 1 1 calc R U . . .
C16 C 0.724(2) 0.282(3) 0.3948(4) 0.098(5) Uani 1 1 d . . . . .
C17 C 0.773(2) 0.426(2) 0.4112(6) 0.105(5) Uani 1 1 d . . . . .
H17 H 0.843592 0.517428 0.396165 0.127 Uiso 1 1 calc R U . . .
C18 C 0.717(2) 0.4379(19) 0.4510(5) 0.097(4) Uani 1 1 d . . . . .
H18 H 0.748114 0.538168 0.462327 0.117 Uiso 1 1 calc R U . . .

loop_
_atom_site_aniso_label
_atom_site_aniso_U_11
_atom_site_aniso_U_22
_atom_site_aniso_U_33
_atom_site_aniso_U_23
_atom_site_aniso_U_13
_atom_site_aniso_U_12
Cl1 0.101(3) 0.130(3) 0.093(2) 0.020(2) 0.039(2) 0.064(3)
Cl2 0.231(6) 0.197(5) 0.072(3) 0.002(3) 0.021(3) 0.127(5)
S1 0.133(4) 0.157(4) 0.084(3) 0.031(3) 0.028(2) 0.109(3)
O2 0.107(8) 0.107(8) 0.060(6) 0.019(5) 0.023(5) 0.049(6)
O5 0.100(8) 0.068(7) 0.084(7) 0.011(5) 0.029(6) 0.042(6)
C2 0.106(13) 0.079(10) 0.069(10) -0.001(9) 0.009(11) 0.048(10)
C3 0.076(10) 0.067(9) 0.065(9) 0.000(7) 0.023(8) 0.037(8)
C4 0.079(10) 0.092(11) 0.049(8) 0.004(7) 0.006(7) 0.046(8)
C5 0.096(12) 0.076(11) 0.055(8) 0.009(7) 0.015(7) 0.052(10)
N1 0.061(8) 0.083(8) 0.057(7) 0.010(6) 0.007(6) 0.039(6)
C6 0.069(8) 0.076(8) 0.057(7) -0.011(6) -0.012(6) 0.026(7)
C7A 0.067(8) 0.077(8) 0.068(8) 0.006(7) -0.005(7) 0.041(7)
C8A 0.085(11) 0.086(8) 0.095(11) -0.002(9) 0.019(9) 0.026(8)
C9A 0.092(11) 0.083(9) 0.101(12) -0.001(9) 0.014(9) 0.029(9)
C10A 0.097(11) 0.089(9) 0.108(11) 0.004(9) 0.013(9) 0.049(9)
C11A 0.077(11) 0.092(9) 0.097(11) 0.009(8) 0.018(9) 0.054(9)
C12A 0.069(10) 0.080(9) 0.078(10) 0.015(8) 0.004(8) 0.047(8)
C7B 0.071(10) 0.079(8) 0.076(9) 0.002(7) -0.002(8) 0.038(8)
C8B 0.084(12) 0.080(9) 0.083(11) 0.002(8) 0.002(10) 0.032(9)
C9B 0.093(12) 0.081(9) 0.099(11) 0.011(9) 0.009(10) 0.039(9)
C10B 0.091(12) 0.086(10) 0.105(10) 0.008(9) 0.012(10) 0.050(10)
C11B 0.083(12) 0.087(10) 0.102(11) 0.009(8) 0.021(10) 0.054(10)
C12B 0.077(12) 0.081(9) 0.092(10) 0.013(8) 0.018(10) 0.051(9)
C13 0.081(11) 0.089(11) 0.069(10) 0.002(10) 0.005(8) 0.054(9)
C14 0.081(11) 0.092(13) 0.077(11) 0.013(10) 0.008(9) 0.013(9)
C15 0.137(15) 0.077(13) 0.111(15) -0.025(12) -0.024(12) 0.039(12)
C16 0.127(15) 0.093(14) 0.058(10) 0.005(10) -0.005(9) 0.043(12)
C17 0.129(14) 0.090(14) 0.087(13) 0.033(11) 0.027(10) 0.048(12)
C18 0.131(14) 0.080(12) 0.087(12) 0.012(10) 0.002(11) 0.058(11)

loop_
_atom_type_symbol
_atom_type_description
_atom_type_scat_dispersion_real
_atom_type_scat_dispersion_imag
_atom_type_scat_source
C C 0.0033 0.0016 'International Tables Vol C Tables 4.2.6.8 and 6.1.1.4'
H H 0.0000 0.0000 'International Tables Vol C Tables 4.2.6.8 and 6.1.1.4'
N N 0.0061 0.0033 'International Tables Vol C Tables 4.2.6.8 and 6.1.1.4'
O O 0.0106 0.0060 'International Tables Vol C Tables 4.2.6.8 and 6.1.1.4'
S S 0.1246 0.1234 'International Tables Vol C Tables 4.2.6.8 and 6.1.1.4'
Cl Cl 0.1484 0.1585 'International Tables Vol C Tables 4.2.6.8 and 6.1.1.4'

loop_
_geom_angle_atom_site_label_1
_geom_angle_atom_site_label_2
_geom_angle_atom_site_label_3
_geom_angle
_geom_angle_site_symmetry_1
_geom_angle_site_symmetry_3
_geom_angle_publ_flag
C4 S1 C13 104.3(6) . . ?
C5 O5 H5 109(7) . . ?
O2 C2 N1 126.8(15) . . ?
O2 C2 C3 128.4(15) . . ?
N1 C2 C3 104.8(13) . . ?
C4 C3 C2 111.6(12) . . ?
C4 C3 Cl1 128.7(12) . . ?
C2 C3 Cl1 119.7(12) . . ?
C3 C4 C5 109.7(11) . . ?
C3 C4 S1 126.5(12) . . ?
C5 C4 S1 123.5(10) . . ?
O5 C5 N1 111.0(11) . . ?
O5 C5 C4 111.4(11) . . ?
N1 C5 C4 101.2(10) . . ?
O5 C5 H50 110.9 . . ?
N1 C5 H50 110.9 . . ?
C4 C5 H50 110.9 . . ?
C2 N1 C6 123.7(12) . . ?
C2 N1 C5 112.7(11) . . ?
C6 N1 C5 123.6(11) . . ?
N1 C6 C7A 114.3(12) . . ?
N1 C6 C7B 112.6(8) . . ?
N1 C6 H6AA 108.7 . . ?
C7A C6 H6AA 108.7 . . ?
N1 C6 H6AB 108.7 . . ?
C7A C6 H6AB 108.7 . . ?
H6AA C6 H6AB 107.6 . . ?
N1 C6 H6BC 109.1 . . ?
C7B C6 H6BC 109.1 . . ?
N1 C6 H6BD 109.1 . . ?
C7B C6 H6BD 109.1 . . ?
H6BC C6 H6BD 107.8 . . ?
C12A C7A C8A 119.6(16) . . ?
C12A C7A C6 119.3(15) . . ?
C8A C7A C6 121.1(15) . . ?
C7A C8A C9A 121.0(17) . . ?
C7A C8A H8A 119.5 . . ?
C9A C8A H8A 119.5 . . ?
C10A C9A C8A 116.5(19) . . ?
C10A C9A H9A 121.7 . . ?
C8A C9A H9A 121.7 . . ?
C9A C10A C11A 124.2(19) . . ?
C9A C10A H10A 117.9 . . ?
C11A C10A H10A 117.9 . . ?
C10A C11A C12A 119.4(17) . . ?
C10A C11A H11A 120.3 . . ?
C12A C11A H11A 120.3 . . ?
C7A C12A C11A 119.1(16) . . ?
C7A C12A H12A 120.4 . . ?
C11A C12A H12A 120.4 . . ?
C12B C7B C8B 118.1(17) . . ?
C12B C7B C6 120.9(17) . . ?
C8B C7B C6 121.0(17) . . ?
C7B C8B C9B 120.6(18) . . ?
C7B C8B H8B 119.7 . . ?
C9B C8B H8B 119.7 . . ?
C10B C9B C8B 118(2) . . ?
C10B C9B H9B 121.0 . . ?
C8B C9B H9B 121.0 . . ?
C9B C10B C11B 124(2) . . ?
C9B C10B H10B 117.9 . . ?
C11B C10B H10B 117.9 . . ?
C10B C11B C12B 118(2) . . ?
C10B C11B H11B 121.2 . . ?
C12B C11B H11B 121.2 . . ?
C7B C12B C11B 121.5(19) . . ?
C7B C12B H12B 119.3 . . ?
C11B C12B H12B 119.3 . . ?
C18 C13 C14 119.9(13) . . ?
C18 C13 S1 121.4(14) . . ?
C14 C13 S1 118.7(14) . . ?
C13 C14 C15 120.8(14) . . ?
C13 C14 H14 119.6 . . ?
C15 C14 H14 119.6 . . ?
C16 C15 C14 118.6(14) . . ?
C16 C15 H15 120.7 . . ?
C14 C15 H15 120.7 . . ?
C17 C16 C15 120.7(15) . . ?
C17 C16 Cl2 120.8(15) . . ?
C15 C16 Cl2 118.5(16) . . ?
C16 C17 C18 118.8(15) . . ?
C16 C17 H17 120.6 . . ?
C18 C17 H17 120.6 . . ?
C13 C18 C17 121.1(15) . . ?
C13 C18 H18 119.4 . . ?
C17 C18 H18 119.4 . . ?

loop_
_geom_bond_atom_site_label_1
_geom_bond_atom_site_label_2
_geom_bond_distance
_geom_bond_site_symmetry_2
_geom_bond_publ_flag
Cl1 C3 1.726(12) . ?
Cl2 C16 1.759(15) . ?
S1 C4 1.731(12) . ?
S1 C13 1.767(12) . ?
O2 C2 1.232(15) . ?
O5 C5 1.382(14) . ?
O5 H5 0.817(15) . ?
C2 N1 1.338(15) . ?
C2 C3 1.483(18) . ?
C3 C4 1.281(14) . ?
C4 C5 1.509(16) . ?
C5 N1 1.465(14) . ?
C5 H50 0.9800 . ?
N1 C6 1.429(13) . ?
C6 C7A 1.521(17) . ?
C6 C7B 1.536(18) . ?
C6 H6AA 0.9700 . ?
C6 H6AB 0.9700 . ?
C6 H6BC 0.9700 . ?
C6 H6BD 0.9700 . ?
C7A C12A 1.365(18) . ?
C7A C8A 1.387(19) . ?
C8A C9A 1.405(19) . ?
C8A H8A 0.9300 . ?
C9A C10A 1.34(2) . ?
C9A H9A 0.9300 . ?
C10A C11A 1.34(2) . ?
C10A H10A 0.9300 . ?
C11A C12A 1.39(2) . ?
C11A H11A 0.9300 . ?
C12A H12A 0.9300 . ?
C7B C12B 1.37(2) . ?
C7B C8B 1.40(2) . ?
C8B C9B 1.40(2) . ?
C8B H8B 0.9300 . ?
C9B C10B 1.34(2) . ?
C9B H9B 0.9300 . ?
C10B C11B 1.35(2) . ?
C10B H10B 0.9300 . ?
C11B C12B 1.40(2) . ?
C11B H11B 0.9300 . ?
C12B H12B 0.9300 . ?
C13 C18 1.325(17) . ?
C13 C14 1.333(17) . ?
C14 C15 1.374(19) . ?
C14 H14 0.9300 . ?
C15 C16 1.367(19) . ?
C15 H15 0.9300 . ?
C16 C17 1.333(19) . ?
C17 C18 1.386(18) . ?
C17 H17 0.9300 . ?
C18 H18 0.9300 . ?

loop_
_geom_hbond_atom_site_label_D
_geom_hbond_atom_site_label_H
_geom_hbond_atom_site_label_A
_geom_hbond_distance_DH
_geom_hbond_distance_HA
_geom_hbond_distance_DA
_geom_hbond_angle_DHA
_geom_hbond_site_symmetry_A
_geom_hbond_publ_flag
O5 H5 O2 0.817(15) 1.90(3) 2.710(13) 170(10) 5_664 yes

loop_
_geom_torsion_atom_site_label_1
_geom_torsion_atom_site_label_2
_geom_torsion_atom_site_label_3
_geom_torsion_atom_site_label_4
_geom_torsion
_geom_torsion_site_symmetry_1
_geom_torsion_site_symmetry_2
_geom_torsion_site_symmetry_3
_geom_torsion_site_symmetry_4
_geom_torsion_publ_flag
O2 C2 C3 C4 -176.6(12) . . . . ?
N1 C2 C3 C4 1.2(15) . . . . ?
O2 C2 C3 Cl1 2.8(18) . . . . ?
N1 C2 C3 Cl1 -179.3(8) . . . . ?
C2 C3 C4 C5 -0.8(15) . . . . ?
Cl1 C3 C4 C5 179.8(10) . . . . ?
C2 C3 C4 S1 -174.4(9) . . . . ?
Cl1 C3 C4 S1 6.2(18) . . . . ?
C13 S1 C4 C3 -157.3(13) . . . . ?
C13 S1 C4 C5 30.0(13) . . . . ?
C3 C4 C5 O5 -117.9(12) . . . . ?
S1 C4 C5 O5 55.9(15) . . . . ?
C3 C4 C5 N1 0.2(13) . . . . ?
S1 C4 C5 N1 174.0(9) . . . . ?
O2 C2 N1 C6 -4(2) . . . . ?
C3 C2 N1 C6 178.5(10) . . . . ?
O2 C2 N1 C5 176.8(12) . . . . ?
C3 C2 N1 C5 -1.1(14) . . . . ?
O5 C5 N1 C2 119.0(12) . . . . ?
C4 C5 N1 C2 0.6(13) . . . . ?
O5 C5 N1 C6 -60.6(15) . . . . ?
C4 C5 N1 C6 -178.9(11) . . . . ?
C2 N1 C6 C7A 99.5(14) . . . . ?
C5 N1 C6 C7A -81.0(16) . . . . ?
C2 N1 C6 C7B 97.6(15) . . . . ?
C5 N1 C6 C7B -82.8(16) . . . . ?
N1 C6 C7A C12A 121.5(19) . . . . ?
N1 C6 C7A C8A -59(2) . . . . ?
C12A C7A C8A C9A 2(3) . . . . ?
C6 C7A C8A C9A -177(2) . . . . ?
C7A C8A C9A C10A 1(4) . . . . ?
C8A C9A C10A C11A -4(5) . . . . ?
C9A C10A C11A C12A 4(5) . . . . ?
C8A C7A C12A C11A -2(3) . . . . ?
C6 C7A C12A C11A 177.1(18) . . . . ?
C10A C11A C12A C7A -1(4) . . . . ?
N1 C6 C7B C12B 85.4(18) . . . . ?
N1 C6 C7B C8B -96.5(17) . . . . ?
C12B C7B C8B C9B -2.2(19) . . . . ?
C6 C7B C8B C9B 179.7(13) . . . . ?
C7B C8B C9B C10B -1(3) . . . . ?
C8B C9B C10B C11B 4(4) . . . . ?
C9B C10B C11B C12B -2(4) . . . . ?
C8B C7B C12B C11B 4(3) . . . . ?
C6 C7B C12B C11B -178.0(17) . . . . ?
C10B C11B C12B C7B -2(4) . . . . ?
C4 S1 C13 C18 -110.3(12) . . . . ?
C4 S1 C13 C14 73.0(12) . . . . ?
C18 C13 C14 C15 4(2) . . . . ?
S1 C13 C14 C15 -179.7(12) . . . . ?
C13 C14 C15 C16 -3(2) . . . . ?
C14 C15 C16 C17 1(3) . . . . ?
C14 C15 C16 Cl2 -179.3(12) . . . . ?
C15 C16 C17 C18 -1(3) . . . . ?
Cl2 C16 C17 C18 179.7(11) . . . . ?
C14 C13 C18 C17 -3(2) . . . . ?
S1 C13 C18 C17 -179.8(11) . . . . ?
C16 C17 C18 C13 2(2) . . . . ?
